data_7028057
loop_
_publ_author_name
'Clegg, William'
'Lawlor, Fiona J.'
'Marder, Todd B.'
'Nguyen, Paul'
'Norman, Nicholas C.'
'Orpen, A. Guy'
'Quayle, Michael J.'
'Rice, Craig R.'
'Robins, Edward G.'
'Scott, Andrew J.'
'Souza, Fabio E. S.'
'Stringer, Graham'
'Whittell, George R.'

_publ_section_title
;
 Boron--boron bond oxidative addition to rhodium(I) and iridium(I) centres
;
_journal_issue 2
_journal_name_full 'Journal of the Chemical Society, Dalton Transactions'
_journal_page_first 301
_journal_paper_doi 10.1039/a705374f
_journal_year 1998
_chemical_formula_sum 'C52 H44 B2 Cl9 O4 P2 Rh'
_chemical_formula_weight 1238.39
_chemical_name_systematic
;
 ?
;
_space_group_IT_number 2
_symmetry_cell_setting triclinic
_symmetry_space_group_name_Hall '-P 1'
_symmetry_space_group_name_H-M 'P -1'
_atom_sites_solution_hydrogens geom
_atom_sites_solution_primary heavy
_atom_sites_solution_secondary difmap
_audit_creation_method SHELXL
_cell_angle_alpha 83.5510(10)
_cell_angle_beta 83.0640(10)
_cell_angle_gamma 79.3730(10)
_cell_formula_units_Z 2
_cell_length_a 11.2003(6)
_cell_length_b 13.5606(7)
_cell_length_c 19.0819(10)
_cell_measurement_reflns_used 18178
_cell_measurement_temperature 160(2)
_cell_measurement_theta_max 25.51
_cell_measurement_theta_min 1.79
_cell_volume 2815.6(3)
_computing_cell_refinement 'local programs'
_computing_data_collection 'Siemens SMART'
_computing_data_reduction 'Siemens SAINT'
_computing_molecular_graphics 'Siemens SHELXTL'
_computing_publication_material 'SHELXTL and local programs'
_computing_structure_refinement 'Siemens SHELXTL'
_computing_structure_solution 'Siemens SHELXTL'
_diffrn_ambient_temperature 160(2)
_diffrn_measurement_device 'Siemens SMART CCD diffractometer'
_diffrn_measurement_method '\w rotation with narrow frames'
_diffrn_radiation_monochromator graphite
_diffrn_radiation_source 'fine-focus sealed tube'
_diffrn_radiation_type MoK\a
_diffrn_radiation_wavelength 0.71073
_diffrn_reflns_av_R_equivalents 0.0385
_diffrn_reflns_av_sigmaI/netI 0.0325
_diffrn_reflns_limit_h_max 12
_diffrn_reflns_limit_h_min -12
_diffrn_reflns_limit_k_max 16
_diffrn_reflns_limit_k_min -16
_diffrn_reflns_limit_l_max 22
_diffrn_reflns_limit_l_min -22
_diffrn_reflns_number 24661
_diffrn_reflns_theta_max 25.53
_diffrn_reflns_theta_min 1.08
_diffrn_standards_number 0
_exptl_absorpt_coefficient_mu 0.830
_exptl_absorpt_correction_T_max 0.502
_exptl_absorpt_correction_T_min 0.422
_exptl_absorpt_correction_type empirical
_exptl_crystal_colour Colourless
_exptl_crystal_density_diffrn 1.461
_exptl_crystal_description Block
_exptl_crystal_F_000 1252
_exptl_crystal_size_max 0.62
_exptl_crystal_size_mid 0.20
_exptl_crystal_size_min 0.18
_refine_diff_density_max 1.001
_refine_diff_density_min -0.746
_refine_diff_density_rms 0.067
_refine_ls_extinction_coef 0.0018(2)
_refine_ls_extinction_expression Fc^*^=kFc[1+0.001xFc^2^\l^3^/sin(2\q)]^-1/4^
_refine_ls_extinction_method SHELXL
_refine_ls_goodness_of_fit_all 1.054
_refine_ls_goodness_of_fit_obs 1.062
_refine_ls_matrix_type full
_refine_ls_number_parameters 644
_refine_ls_number_reflns 9303
_refine_ls_number_restraints 4
_refine_ls_restrained_S_all 1.058
_refine_ls_restrained_S_obs 1.064
_refine_ls_R_factor_all 0.0452
_refine_ls_R_factor_obs 0.0402
_refine_ls_shift/esd_max 0.001
_refine_ls_shift/esd_mean 0.000
_refine_ls_structure_factor_coef Fsqd
_refine_ls_weighting_details 'w=1/[\s^2^(Fo^2^)+(0.0372P)^2^+5.1991P] where P=(Fo^2^+2Fc^2^)/3'
_refine_ls_weighting_scheme calc
_refine_ls_wR_factor_all 0.1022
_refine_ls_wR_factor_obs 0.0978
_reflns_number_observed 8469
_reflns_number_total 9306
_reflns_observed_criterion >2sigma(I)
_cod_data_source_file f705374sup1.cif
_cod_data_source_block 4a
_cod_depositor_comments
;
The following automatic conversions were performed:

'_refine_ls_weighting_scheme' value 'calc
w=1/[\s^2^(Fo^2^)+(0.0372P)^2^+5.1991P] where P=(Fo^2^+2Fc^2^)/3' was
changed to 'calc'. New tag '_refine_ls_weighting_details' was
created. The value of the new tag was set to
'w=1/[\s^2^(Fo^2^)+(0.0372P)^2^+5.1991P] where P=(Fo^2^+2Fc^2^)/3'.

Automatic conversion script
Id: cif_fix_values 3143 2015-03-26 13:38:13Z robertas 
;
_cod_original_sg_symbol_H-M P-1
_cod_database_code 7028057

loop_
_symmetry_equiv_pos_as_xyz
'x, y, z'
'-x, -y, -z'

loop_
_atom_site_aniso_label
_atom_site_aniso_U_11
_atom_site_aniso_U_22
_atom_site_aniso_U_33
_atom_site_aniso_U_23
_atom_site_aniso_U_13
_atom_site_aniso_U_12
Rh1 0.02571(14) 0.02361(14) 0.02494(15) -0.00026(10) -0.00401(10) -0.00610(10)
B1 0.029(2) 0.027(2) 0.032(2) -0.0015(15) -0.0049(15) -0.0077(15)
O1 0.0383(13) 0.0288(12) 0.0300(12) 0.0006(9) 0.0022(10) -0.0034(10)
O2 0.0371(13) 0.0293(12) 0.0293(12) -0.0038(9) -0.0038(10) -0.0025(10)
C1 0.031(2) 0.030(2) 0.037(2) -0.0052(14) 0.0014(14) -0.0076(14)
C2 0.028(2) 0.030(2) 0.037(2) -0.0080(14) -0.0054(14) -0.0069(13)
C3 0.037(2) 0.031(2) 0.050(2) -0.007(2) -0.013(2) -0.0051(15)
C4 0.035(2) 0.032(2) 0.069(3) -0.017(2) -0.006(2) -0.003(2)
C5 0.040(2) 0.043(2) 0.060(3) -0.019(2) 0.013(2) -0.010(2)
C6 0.051(2) 0.042(2) 0.044(2) -0.008(2) 0.011(2) -0.015(2)
B2 0.036(2) 0.031(2) 0.025(2) 0.0030(15) -0.004(2) -0.008(2)
O3 0.0446(14) 0.0383(13) 0.0346(13) -0.0041(10) -0.0059(11) -0.0196(11)
O4 0.0289(12) 0.0463(14) 0.0419(14) -0.0019(11) -0.0077(10) -0.0116(11)
C7 0.055(2) 0.060(2) 0.028(2) 0.001(2) -0.009(2) -0.037(2)
C8 0.043(2) 0.066(3) 0.036(2) 0.003(2) -0.009(2) -0.029(2)
C9 0.044(2) 0.110(4) 0.063(3) -0.006(3) -0.008(2) -0.035(3)
C10 0.063(3) 0.164(6) 0.063(3) -0.004(4) -0.012(3) -0.077(4)
C11 0.098(4) 0.131(5) 0.048(3) -0.009(3) -0.008(3) -0.088(4)
C12 0.086(3) 0.077(3) 0.040(2) -0.007(2) -0.004(2) -0.053(3)
Cl1 0.0400(4) 0.0305(4) 0.0303(4) -0.0015(3) -0.0080(3) -0.0133(3)
P1 0.0281(4) 0.0264(4) 0.0268(4) 0.0011(3) -0.0037(3) -0.0075(3)
C13 0.033(2) 0.029(2) 0.030(2) -0.0004(13) 0.0006(14) -0.0105(14)
C14 0.038(2) 0.039(2) 0.035(2) -0.003(2) -0.0021(15) -0.009(2)
C15 0.039(2) 0.037(2) 0.051(2) -0.005(2) 0.003(2) -0.003(2)
C16 0.059(2) 0.038(2) 0.046(2) -0.009(2) 0.012(2) -0.011(2)
C17 0.072(3) 0.045(2) 0.030(2) -0.006(2) 0.002(2) -0.022(2)
C18 0.047(2) 0.034(2) 0.033(2) -0.0007(15) -0.004(2) -0.012(2)
C19 0.034(2) 0.028(2) 0.030(2) -0.0028(13) -0.0058(14) -0.0057(14)
C20 0.034(2) 0.037(2) 0.040(2) 0.002(2) -0.0074(15) -0.0071(15)
C21 0.035(2) 0.052(2) 0.061(3) 0.001(2) -0.012(2) -0.007(2)
C22 0.045(2) 0.046(2) 0.053(2) 0.001(2) -0.022(2) 0.002(2)
C23 0.054(2) 0.042(2) 0.038(2) 0.008(2) -0.015(2) -0.001(2)
C24 0.041(2) 0.039(2) 0.037(2) 0.003(2) -0.007(2) -0.009(2)
C25 0.034(2) 0.029(2) 0.027(2) 0.0029(13) -0.0067(13) -0.0099(14)
C26 0.034(2) 0.036(2) 0.050(2) 0.000(2) -0.001(2) -0.010(2)
C27 0.037(2) 0.046(2) 0.073(3) 0.003(2) -0.006(2) -0.017(2)
C28 0.055(2) 0.043(2) 0.050(2) 0.005(2) -0.014(2) -0.026(2)
C29 0.060(2) 0.029(2) 0.043(2) -0.002(2) -0.005(2) -0.013(2)
C30 0.042(2) 0.034(2) 0.040(2) 0.003(2) -0.002(2) -0.011(2)
C31 0.033(2) 0.036(2) 0.028(2) 0.0059(14) -0.0074(14) -0.0115(14)
P2 0.0284(4) 0.0260(4) 0.0272(4) 0.0008(3) -0.0053(3) -0.0056(3)
C32 0.048(2) 0.038(2) 0.039(2) -0.003(2) -0.015(2) -0.006(2)
C33 0.060(3) 0.048(2) 0.046(2) -0.007(2) -0.016(2) -0.017(2)
C34 0.051(2) 0.062(3) 0.043(2) 0.002(2) -0.020(2) -0.028(2)
C35 0.038(2) 0.062(3) 0.047(2) 0.007(2) -0.018(2) -0.009(2)
C36 0.036(2) 0.042(2) 0.040(2) 0.001(2) -0.010(2) -0.007(2)
C37 0.035(2) 0.025(2) 0.029(2) -0.0016(13) -0.0025(13) -0.0053(13)
C38 0.037(2) 0.037(2) 0.036(2) 0.0047(15) -0.0029(15) -0.001(2)
C39 0.046(2) 0.038(2) 0.034(2) 0.004(2) 0.007(2) -0.001(2)
C40 0.043(2) 0.036(2) 0.048(2) -0.009(2) 0.014(2) -0.010(2)
C41 0.037(2) 0.057(2) 0.042(2) -0.013(2) 0.002(2) -0.015(2)
C42 0.036(2) 0.047(2) 0.031(2) -0.005(2) -0.0025(15) -0.011(2)
C43 0.033(2) 0.026(2) 0.029(2) 0.0025(13) -0.0092(13) -0.0025(13)
C44 0.042(2) 0.034(2) 0.035(2) -0.0022(15) -0.004(2) -0.006(2)
C45 0.058(2) 0.033(2) 0.050(2) -0.006(2) -0.005(2) -0.011(2)
C46 0.061(3) 0.038(2) 0.050(2) -0.014(2) -0.005(2) 0.003(2)
C47 0.043(2) 0.050(2) 0.042(2) -0.005(2) 0.004(2) 0.001(2)
C48 0.035(2) 0.038(2) 0.038(2) 0.003(2) -0.0031(15) -0.006(2)
C49 0.082(4) 0.081(4) 0.080(4) 0.014(3) -0.042(3) -0.013(3)
Cl2 0.0750(9) 0.1101(12) 0.1116(12) 0.0275(10) -0.0015(8) -0.0341(9)
Cl3 0.0627(7) 0.0982(10) 0.0730(8) -0.0052(7) -0.0051(6) 0.0024(7)
C50 0.088(4) 0.070(3) 0.063(3) -0.010(2) 0.016(3) -0.045(3)
Cl4 0.169(2) 0.0782(10) 0.0877(11) 0.0090(8) 0.0308(11) -0.0371(11)
Cl5 0.0660(9) 0.174(2) 0.0856(11) -0.0379(11) -0.0069(7) -0.0253(10)
C51 0.053(2) 0.041(2) 0.075(3) -0.012(2) -0.001(2) -0.004(2)
Cl6 0.0582(6) 0.0520(6) 0.0824(8) -0.0228(6) 0.0040(6) -0.0126(5)
Cl7 0.0590(6) 0.0414(5) 0.0741(8) -0.0087(5) 0.0070(5) -0.0026(5)
C52 0.121(6) 0.108(6) 0.153(8) -0.017(5) 0.004(6) -0.020(5)
Cl8 0.155(2) 0.091(2) 0.169(3) 0.0012(15) -0.031(2) -0.0177(14)
Cl9 0.0896(14) 0.189(3) 0.0926(15) 0.0269(14) -0.0308(11) -0.0451(14)
Cl10 0.137(7) 0.131(7) 0.105(6) -0.009(5) 0.011(5) -0.036(5)

loop_
_atom_site_label
_atom_site_type_symbol
_atom_site_fract_x
_atom_site_fract_y
_atom_site_fract_z
_atom_site_U_iso_or_equiv
_atom_site_thermal_displace_type
_atom_site_occupancy
_atom_site_calc_flag
_atom_site_refinement_flags
Rh1 Rh 0.58706(2) 0.69135(2) 0.720735(12) 0.02455(9) Uani 1 d .
B1 B 0.6868(3) 0.5802(3) 0.6723(2) 0.0289(8) Uani 1 d .
O1 O 0.7285(2) 0.5809(2) 0.60006(12) 0.0334(5) Uani 1 d .
O2 O 0.7404(2) 0.4893(2) 0.70797(12) 0.0322(5) Uani 1 d .
C1 C 0.8068(3) 0.4899(2) 0.5920(2) 0.0325(7) Uani 1 d .
C2 C 0.8139(3) 0.4351(2) 0.6571(2) 0.0308(7) Uani 1 d .
C3 C 0.8867(3) 0.3426(3) 0.6659(2) 0.0386(8) Uani 1 d .
H3 H 0.8918(3) 0.3055(3) 0.7111(2) 0.046 Uiso 1 d R
C4 C 0.9542(3) 0.3070(3) 0.6050(2) 0.0445(9) Uani 1 d .
H4 H 1.0055(3) 0.2429(3) 0.6083(2) 0.053 Uiso 1 d R
C5 C 0.9471(3) 0.3617(3) 0.5398(2) 0.0476(10) Uani 1 d .
H5 H 0.9960(3) 0.3352(3) 0.4997(2) 0.057 Uiso 1 d R
C6 C 0.8719(4) 0.4550(3) 0.5312(2) 0.0459(9) Uani 1 d .
H6 H 0.8651(4) 0.4921(3) 0.4861(2) 0.055 Uiso 1 d R
B2 B 0.4577(4) 0.6229(3) 0.6930(2) 0.0309(8) Uani 1 d .
O3 O 0.4639(2) 0.5295(2) 0.66640(12) 0.0374(6) Uani 1 d .
O4 O 0.3352(2) 0.6681(2) 0.70591(13) 0.0382(6) Uani 1 d .
C7 C 0.3447(4) 0.5161(3) 0.6670(2) 0.0438(9) Uani 1 d .
C8 C 0.2670(4) 0.5988(3) 0.6904(2) 0.0460(10) Uani 1 d .
C9 C 0.1424(4) 0.6051(4) 0.6986(3) 0.0693(14) Uani 1 d .
H9 H 0.0892(4) 0.6629(4) 0.7147(3) 0.083 Uiso 1 d R
C10 C 0.0994(5) 0.5216(6) 0.6816(3) 0.089(2) Uani 1 d .
H10 H 0.0140(5) 0.5221(6) 0.6857(3) 0.107 Uiso 1 d R
C11 C 0.1774(6) 0.4382(5) 0.6586(3) 0.083(2) Uani 1 d .
H11 H 0.1441(6) 0.3825(5) 0.6483(3) 0.100 Uiso 1 d R
C12 C 0.3032(5) 0.4323(4) 0.6505(2) 0.0625(13) Uani 1 d .
H12 H 0.3570(5) 0.3743(4) 0.6350(2) 0.075 Uiso 1 d R
Cl1 Cl 0.68850(7) 0.80407(6) 0.77425(4) 0.0324(2) Uani 1 d .
P1 P 0.56979(7) 0.59537(6) 0.82995(4) 0.0270(2) Uani 1 d .
C13 C 0.4788(3) 0.6829(2) 0.8899(2) 0.0305(7) Uani 1 d .
C14 C 0.3786(3) 0.7482(3) 0.8644(2) 0.0373(8) Uani 1 d .
H14 H 0.3596(3) 0.7449(3) 0.8176(2) 0.045 Uiso 1 d R
C15 C 0.3079(3) 0.8184(3) 0.9063(2) 0.0435(9) Uani 1 d .
H15 H 0.2392(3) 0.8618(3) 0.8888(2) 0.052 Uiso 1 d R
C16 C 0.3364(4) 0.8250(3) 0.9738(2) 0.0479(10) Uani 1 d .
H16 H 0.2880(4) 0.8733(3) 1.0026(2) 0.057 Uiso 1 d R
C17 C 0.4354(4) 0.7614(3) 0.9994(2) 0.0475(10) Uani 1 d .
H17 H 0.4547(4) 0.7657(3) 1.0460(2) 0.057 Uiso 1 d R
C18 C 0.5076(3) 0.6904(3) 0.9578(2) 0.0375(8) Uani 1 d .
H18 H 0.5763(3) 0.6475(3) 0.9758(2) 0.045 Uiso 1 d R
C19 C 0.7064(3) 0.5390(2) 0.8725(2) 0.0305(7) Uani 1 d .
C20 C 0.8190(3) 0.5636(3) 0.8453(2) 0.0367(8) Uani 1 d .
H20 H 0.8247(3) 0.6100(3) 0.8044(2) 0.044 Uiso 1 d R
C21 C 0.9231(4) 0.5200(3) 0.8777(2) 0.0491(10) Uani 1 d .
H21 H 0.9997(4) 0.5382(3) 0.8597(2) 0.059 Uiso 1 d R
C22 C 0.9152(4) 0.4513(3) 0.9368(2) 0.0485(10) Uani 1 d .
H22 H 0.9870(4) 0.4204(3) 0.9580(2) 0.058 Uiso 1 d R
C23 C 0.8039(4) 0.4268(3) 0.9639(2) 0.0458(9) Uani 1 d .
H23 H 0.7986(4) 0.3805(3) 1.0050(2) 0.055 Uiso 1 d R
C24 C 0.6998(3) 0.4698(3) 0.9319(2) 0.0391(8) Uani 1 d .
H24 H 0.6233(3) 0.4516(3) 0.9501(2) 0.047 Uiso 1 d R
C25 C 0.4850(3) 0.4908(2) 0.8365(2) 0.0299(7) Uani 1 d .
C26 C 0.3606(3) 0.5033(3) 0.8579(2) 0.0397(8) Uani 1 d .
H26 H 0.3187(3) 0.5659(3) 0.8733(2) 0.048 Uiso 1 d R
C27 C 0.2971(4) 0.4248(3) 0.8571(2) 0.0513(10) Uani 1 d .
H27 H 0.2119(4) 0.4347(3) 0.8716(2) 0.062 Uiso 1 d R
C28 C 0.3559(4) 0.3337(3) 0.8356(2) 0.0470(10) Uani 1 d .
H28 H 0.3116(4) 0.2804(3) 0.8348(2) 0.056 Uiso 1 d R
C29 C 0.4790(4) 0.3200(3) 0.8147(2) 0.0437(9) Uani 1 d .
H29 H 0.5207(4) 0.2569(3) 0.8001(2) 0.052 Uiso 1 d R
C30 C 0.5434(3) 0.3979(3) 0.8149(2) 0.0387(8) Uani 1 d .
H30 H 0.6284(3) 0.3880(3) 0.7999(2) 0.046 Uiso 1 d R
C31 C 0.4704(3) 0.7771(2) 0.5539(2) 0.0317(7) Uani 1 d .
P2 P 0.56873(7) 0.80077(6) 0.61795(4) 0.0271(2) Uani 1 d .
C32 C 0.4979(4) 0.6875(3) 0.5217(2) 0.0409(8) Uani 1 d .
H32 H 0.5683(4) 0.6399(3) 0.5326(2) 0.049 Uiso 1 d R
C33 C 0.4238(4) 0.6674(3) 0.4737(2) 0.0493(10) Uani 1 d .
H33 H 0.4434(4) 0.6061(3) 0.4518(2) 0.059 Uiso 1 d R
C34 C 0.3228(4) 0.7359(3) 0.4575(2) 0.0489(10) Uani 1 d .
H34 H 0.2715(4) 0.7217(3) 0.4251(2) 0.059 Uiso 1 d R
C35 C 0.2943(4) 0.8253(3) 0.4888(2) 0.0486(10) Uani 1 d .
H35 H 0.2250(4) 0.8733(3) 0.4767(2) 0.058 Uiso 1 d R
C36 C 0.3673(3) 0.8459(3) 0.5370(2) 0.0393(8) Uani 1 d .
H36 H 0.3459(3) 0.9071(3) 0.5590(2) 0.047 Uiso 1 d R
C37 C 0.7053(3) 0.8305(2) 0.5640(2) 0.0296(7) Uani 1 d .
C38 C 0.7002(3) 0.8700(3) 0.4932(2) 0.0379(8) Uani 1 d .
H38 H 0.6278(3) 0.8735(3) 0.4710(2) 0.045 Uiso 1 d R
C39 C 0.8014(3) 0.9029(3) 0.4552(2) 0.0418(9) Uani 1 d .
H39 H 0.7974(3) 0.9300(3) 0.4073(2) 0.050 Uiso 1 d R
C40 C 0.9069(3) 0.8974(3) 0.4868(2) 0.0431(9) Uani 1 d .
H40 H 0.9751(3) 0.9216(3) 0.4608(2) 0.052 Uiso 1 d R
C41 C 0.9136(3) 0.8561(3) 0.5560(2) 0.0443(9) Uani 1 d .
H41 H 0.9875(3) 0.8501(3) 0.5772(2) 0.053 Uiso 1 d R
C42 C 0.8131(3) 0.8221(3) 0.5946(2) 0.0375(8) Uani 1 d .
H42 H 0.8182(3) 0.7937(3) 0.6422(2) 0.045 Uiso 1 d R
C43 C 0.4945(3) 0.9206(2) 0.6508(2) 0.0294(7) Uani 1 d .
C44 C 0.5475(3) 1.0070(3) 0.6383(2) 0.0373(8) Uani 1 d .
H44 H 0.6225(3) 1.0063(3) 0.6091(2) 0.045 Uiso 1 d R
C45 C 0.4906(4) 1.0944(3) 0.6686(2) 0.0466(9) Uani 1 d .
H45 H 0.5272(4) 1.1530(3) 0.6605(2) 0.056 Uiso 1 d R
C46 C 0.3828(4) 1.0964(3) 0.7112(2) 0.0507(10) Uani 1 d .
H46 H 0.3431(4) 1.1568(3) 0.7307(2) 0.061 Uiso 1 d R
C47 C 0.3297(4) 1.0112(3) 0.7246(2) 0.0469(9) Uani 1 d .
H47 H 0.2556(4) 1.0123(3) 0.7548(2) 0.056 Uiso 1 d R
C48 C 0.3846(3) 0.9239(3) 0.6948(2) 0.0373(8) Uani 1 d .
H48 H 0.3475(3) 0.8655(3) 0.7042(2) 0.045 Uiso 1 d R
C49 C 0.8516(5) 0.7990(4) 0.9231(3) 0.080(2) Uani 1 d .
H49A H 0.8258(5) 0.8727(4) 0.9239(3) 0.096 Uiso 1 d R
H49B H 0.8120(5) 0.7776(4) 0.8851(3) 0.096 Uiso 1 d R
Cl2 Cl 1.01029(14) 0.77062(13) 0.90341(10) 0.1001(5) Uani 1 d .
Cl3 Cl 0.80060(12) 0.73937(12) 1.00326(7) 0.0804(4) Uani 1 d .
C50 C 0.9173(5) 0.9609(4) 0.7387(3) 0.0714(14) Uani 1 d .
H50A H 0.9147(5) 0.9725(4) 0.7892(3) 0.086 Uiso 1 d R
H50B H 0.8577(5) 0.9165(4) 0.7353(3) 0.086 Uiso 1 d R
Cl4 Cl 0.8750(2) 1.07607(12) 0.68968(9) 0.1146(6) Uani 1 d .
Cl5 Cl 1.06193(14) 0.9008(2) 0.71013(9) 0.1060(6) Uani 1 d .
C51 C 0.5298(4) 0.9840(3) 0.8782(3) 0.0566(11) Uani 1 d .
H51A H 0.5125(4) 0.9609(3) 0.8337(3) 0.068 Uiso 1 d R
H51B H 0.5468(4) 0.9243(3) 0.9127(3) 0.068 Uiso 1 d R
Cl6 Cl 0.65881(11) 1.04310(8) 0.86234(7) 0.0634(3) Uani 1 d .
Cl7 Cl 0.40148(10) 1.06609(8) 0.91260(6) 0.0599(3) Uani 1 d .
C52 C 0.9775(6) 0.1841(4) 0.8860(4) 0.128(3) Uani 1 d D
Cl8 Cl 1.0011(3) 0.0575(2) 0.9075(2) 0.1384(12) Uani 0.870(5) d PD
Cl9 Cl 1.0698(2) 0.2248(2) 0.81573(11) 0.1224(10) Uani 0.878(5) d PD
Cl10 Cl 0.8403(8) 0.2132(7) 0.8552(4) 0.125(4) Uani 0.250(5) d PD

loop_
_atom_type_symbol
_atom_type_description
_atom_type_scat_dispersion_real
_atom_type_scat_dispersion_imag
_atom_type_scat_source
C C 0.0033 0.0016 'International Tables Vol C Tables 4.2.6.8 and 6.1.1.4'
H H 0.0000 0.0000 'International Tables Vol C Tables 4.2.6.8 and 6.1.1.4'
B B 0.0013 0.0007 'International Tables Vol C Tables 4.2.6.8 and 6.1.1.4'
O O 0.0106 0.0060 'International Tables Vol C Tables 4.2.6.8 and 6.1.1.4'
P P 0.1023 0.0942 'International Tables Vol C Tables 4.2.6.8 and 6.1.1.4'
Cl Cl 0.1484 0.1585 'International Tables Vol C Tables 4.2.6.8 and 6.1.1.4'
Rh Rh -1.1178 0.9187 'International Tables Vol C Tables 4.2.6.8 and 6.1.1.4'

loop_
_geom_angle_atom_site_label_1
_geom_angle_atom_site_label_2
_geom_angle_atom_site_label_3
_geom_angle
B1 Rh1 B2 78.9(2)
B1 Rh1 P2 94.45(11)
B2 Rh1 P2 89.12(10)
B1 Rh1 P1 93.90(11)
B2 Rh1 P1 86.68(10)
P2 Rh1 P1 169.75(3)
B1 Rh1 Cl1 118.89(11)
B2 Rh1 Cl1 162.07(11)
P2 Rh1 Cl1 91.77(3)
P1 Rh1 Cl1 89.38(3)
O1 B1 O2 109.1(3)
O1 B1 Rh1 127.1(2)
O2 B1 Rh1 123.4(2)
C1 O1 B1 106.2(3)
C2 O2 B1 106.3(3)
C6 C1 C2 122.2(3)
C6 C1 O1 128.6(3)
C2 C1 O1 109.2(3)
C3 C2 C1 122.4(3)
C3 C2 O2 128.3(3)
C1 C2 O2 109.2(3)
C2 C3 C4 116.0(4)
C5 C4 C3 121.7(3)
C4 C5 C6 122.0(4)
C1 C6 C5 115.7(4)
O4 B2 O3 109.3(3)
O4 B2 Rh1 118.5(3)
O3 B2 Rh1 131.9(3)
C7 O3 B2 106.0(3)
C8 O4 B2 105.9(3)
C8 C7 O3 109.7(3)
C8 C7 C12 122.3(4)
O3 C7 C12 128.0(4)
C7 C8 C9 122.5(4)
C7 C8 O4 109.0(3)
C9 C8 O4 128.4(4)
C8 C9 C10 115.7(5)
C11 C10 C9 121.8(5)
C10 C11 C12 122.2(5)
C7 C12 C11 115.5(5)
C19 P1 C13 106.40(15)
C19 P1 C25 102.91(15)
C13 P1 C25 104.32(15)
C19 P1 Rh1 119.85(11)
C13 P1 Rh1 104.46(11)
C25 P1 Rh1 117.49(11)
C18 C13 C14 119.0(3)
C18 C13 P1 123.3(3)
C14 C13 P1 117.6(3)
C15 C14 C13 120.6(3)
C16 C15 C14 120.2(4)
C17 C16 C15 119.8(4)
C16 C17 C18 120.7(4)
C13 C18 C17 119.7(4)
C20 C19 C24 119.2(3)
C20 C19 P1 120.3(3)
C24 C19 P1 120.5(3)
C19 C20 C21 120.1(3)
C22 C21 C20 120.2(4)
C23 C22 C21 120.0(3)
C22 C23 C24 120.2(3)
C23 C24 C19 120.4(3)
C30 C25 C26 118.3(3)
C30 C25 P1 119.9(3)
C26 C25 P1 121.7(3)
C27 C26 C25 120.3(3)
C28 C27 C26 120.8(4)
C27 C28 C29 119.5(3)
C28 C29 C30 120.3(4)
C29 C30 C25 120.8(3)
C32 C31 C36 118.6(3)
C32 C31 P2 119.5(3)
C36 C31 P2 121.8(3)
C37 P2 C43 104.06(15)
C37 P2 C31 104.48(15)
C43 P2 C31 104.90(15)
C37 P2 Rh1 119.84(11)
C43 P2 Rh1 103.48(10)
C31 P2 Rh1 118.22(11)
C33 C32 C31 120.5(4)
C34 C33 C32 120.2(4)
C33 C34 C35 120.0(4)
C34 C35 C36 120.3(4)
C35 C36 C31 120.3(4)
C42 C37 C38 119.3(3)
C42 C37 P2 119.8(3)
C38 C37 P2 120.7(3)
C39 C38 C37 120.0(3)
C40 C39 C38 120.4(3)
C39 C40 C41 120.0(3)
C40 C41 C42 120.3(4)
C37 C42 C41 120.1(3)
C44 C43 C48 118.7(3)
C44 C43 P2 122.5(3)
C48 C43 P2 118.6(2)
C45 C44 C43 120.0(3)
C46 C45 C44 120.5(4)
C45 C46 C47 120.1(4)
C46 C47 C48 120.1(4)
C47 C48 C43 120.5(3)
Cl3 C49 Cl2 112.9(3)
Cl5 C50 Cl4 112.5(3)
Cl7 C51 Cl6 111.1(2)
Cl10 C52 Cl9 101.9(4)
Cl10 C52 Cl8 106.0(5)
Cl9 C52 Cl8 115.3(4)

loop_
_geom_bond_atom_site_label_1
_geom_bond_atom_site_label_2
_geom_bond_distance
Rh1 B1 1.954(4)
Rh1 B2 2.008(4)
Rh1 P2 2.3285(8)
Rh1 P1 2.3369(8)
Rh1 Cl1 2.4375(8)
B1 O1 1.400(4)
B1 O2 1.407(4)
O1 C1 1.387(4)
O2 C2 1.381(4)
C1 C6 1.376(5)
C1 C2 1.377(5)
C2 C3 1.370(5)
C3 C4 1.390(5)
C4 C5 1.377(6)
C5 C6 1.390(5)
B2 O4 1.400(5)
B2 O3 1.404(4)
O3 C7 1.378(4)
O4 C8 1.391(4)
C7 C8 1.369(6)
C7 C12 1.385(5)
C8 C9 1.372(6)
C9 C10 1.393(8)
C10 C11 1.374(9)
C11 C12 1.387(7)
P1 C19 1.820(3)
P1 C13 1.826(3)
P1 C25 1.833(3)
C13 C18 1.392(5)
C13 C14 1.396(5)
C14 C15 1.382(5)
C15 C16 1.380(6)
C16 C17 1.377(6)
C17 C18 1.393(5)
C19 C20 1.388(5)
C19 C24 1.394(5)
C20 C21 1.389(5)
C21 C22 1.385(6)
C22 C23 1.376(6)
C23 C24 1.383(5)
C25 C30 1.389(5)
C25 C26 1.389(5)
C26 C27 1.388(5)
C27 C28 1.370(6)
C28 C29 1.373(6)
C29 C30 1.385(5)
C31 C32 1.390(5)
C31 C36 1.391(5)
C31 P2 1.831(3)
P2 C37 1.821(3)
P2 C43 1.825(3)
C32 C33 1.388(5)
C33 C34 1.368(6)
C34 C35 1.379(6)
C35 C36 1.384(5)
C37 C42 1.385(5)
C37 C38 1.399(5)
C38 C39 1.387(5)
C39 C40 1.376(6)
C40 C41 1.379(5)
C41 C42 1.392(5)
C43 C44 1.393(5)
C43 C48 1.400(5)
C44 C45 1.389(5)
C45 C46 1.369(6)
C46 C47 1.379(6)
C47 C48 1.379(5)
C49 Cl3 1.732(6)
C49 Cl2 1.752(6)
C50 Cl5 1.728(5)
C50 Cl4 1.745(5)
C51 Cl7 1.755(4)
C51 Cl6 1.757(4)
C52 Cl10 1.674(5)
C52 Cl9 1.697(5)
C52 Cl8 1.699(5)
